data_2221278
loop_
_publ_author_name
'Chiniforoshan, Hossein'
'Jalilpour, Soghra'
'Shirinfar, Bahare'
'Khavasi, Hamid Reza'

_publ_section_title
<i>catena</i>-Poly[[(dimethylformamide-\k<i>O</i>)copper(II)]-bis(\m-4-nitrophenylcyanamido-\k^2^<i>N</i>^1^:<i>N</i>^3^)]
_journal_coeditor_code BQ2120
_journal_issue 4
_journal_name_full 'Acta Crystallographica Section E'
_journal_page_first m386
_journal_paper_doi 10.1107/S160053680900796X
_journal_volume 65
_journal_year 2009
_chemical_formula_iupac '[Cu (C7 H4 N3 O2)2 (C3 H7 N O)]'
_chemical_formula_moiety 'C17 H15 Cu N7 O5'
_chemical_formula_sum 'C17 H15 Cu N7 O5'
_chemical_formula_weight 460.91
_chemical_name_systematic
;
<i>catena</i>-Poly[[(dimethylformamide-\k<i>O</i>)copper(II)]-
bis(\m-4-nitrophenylcyanamido-\k^2^<i>N</i>^1^:<i>N</i>^3^)]
;
_space_group_IT_number 14
_symmetry_cell_setting monoclinic
_symmetry_space_group_name_Hall '-P 2ybc'
_symmetry_space_group_name_H-M 'P 1 21/c 1'
_audit_creation_method 'WinGX routine CIF_UPDATE'
_cell_angle_alpha 90
_cell_angle_beta 101.746(4)
_cell_angle_gamma 90
_cell_formula_units_Z 4
_cell_length_a 21.5103(12)
_cell_length_b 8.7883(5)
_cell_length_c 9.9195(5)
_cell_measurement_reflns_used 1359
_cell_measurement_temperature 120(2)
_cell_measurement_theta_max 29.28
_cell_measurement_theta_min 3.02
_cell_volume 1835.91(18)
_computing_cell_refinement 'X-AREA (Stoe & Cie, 2005)'
_computing_data_collection 'X-AREA (Stoe & Cie, 2005)'
_computing_data_reduction 'X-AREA (Stoe & Cie, 2005)'
_computing_molecular_graphics 'ORTEP-3 for Windows (Farrugia, 1997)'
_computing_publication_material 'WinGX (Farrugia, 1999)'
_computing_structure_refinement 'SHELXTL (Sheldrick, 2008)'
_computing_structure_solution 'SHELXTL (Sheldrick, 2008)'
_diffrn_measured_fraction_theta_full 0.985
_diffrn_measured_fraction_theta_max 0.985
_diffrn_measurement_device_type 'Stoe IPDS-II'
_diffrn_measurement_method 'rotation method'
_diffrn_radiation_type MoK\a
_diffrn_radiation_wavelength 0.71073
_diffrn_reflns_av_R_equivalents 0.0499
_diffrn_reflns_limit_h_max 24
_diffrn_reflns_limit_h_min -29
_diffrn_reflns_limit_k_max 12
_diffrn_reflns_limit_k_min -10
_diffrn_reflns_limit_l_max 13
_diffrn_reflns_limit_l_min -13
_diffrn_reflns_number 13057
_diffrn_reflns_theta_full 29.28
_diffrn_reflns_theta_max 29.28
_diffrn_reflns_theta_min 3.02
_diffrn_standards_number 0
_exptl_absorpt_coefficient_mu 1.239
_exptl_absorpt_correction_T_max 0.832
_exptl_absorpt_correction_T_min 0.720
_exptl_absorpt_correction_type numerical
_exptl_absorpt_process_details 'shape of crystal determined optically'
_exptl_crystal_colour violet
_exptl_crystal_density_diffrn 1.668
_exptl_crystal_density_method 'not measured'
_exptl_crystal_description prism
_exptl_crystal_F_000 940
_exptl_crystal_size_max 0.5
_exptl_crystal_size_mid 0.23
_exptl_crystal_size_min 0.15
_refine_diff_density_max 0.992
_refine_diff_density_min -0.906
_refine_ls_extinction_method none
_refine_ls_goodness_of_fit_ref 1.079
_refine_ls_hydrogen_treatment constr
_refine_ls_matrix_type full
_refine_ls_number_parameters 273
_refine_ls_number_reflns 4874
_refine_ls_number_restraints 0
_refine_ls_restrained_S_all 1.079
_refine_ls_R_factor_gt 0.033
_refine_ls_shift/su_max 0.017
_refine_ls_structure_factor_coef Fsqd
_refine_ls_weighting_details 'calc w=1/[\s^2^(Fo^2^)+(0.051P)^2^+0.8628P] where P=(Fo^2^+2Fc^2^)/3'
_refine_ls_weighting_scheme calc
_refine_ls_wR_factor_ref 0.0905
_reflns_number_gt 4496
_reflns_number_total 4874
_reflns_threshold_expression I>2\s(I)
_cod_data_source_file bq2120.cif
_cod_data_source_block I
_cod_depositor_comments
;
The following automatic conversions were performed:
'_symmetry_cell_setting' value 'Monoclinic' changed to 'monoclinic'
according to '/home/saulius/struct/CIF-dictionaries/cif_core.dic'
dictionary named 'cif_core.dic' version 2.4.1 from 2010-06-29.

Automatic conversion script
Id: cif_fix_enum 1527 2010-12-29 10:47:43Z saulius 

The following automatic conversions were performed:

'_symmetry_cell_setting' value 'Monoclinic' changed to 'monoclinic'
according to /home/saulius/struct/CIF-dictionaries/cif_core.dic
dictionary named 'cif_core.dic' version 2.4.1 from 2010-06-29.

Automatic conversion script
Id: cif_fix_values 1715 2011-07-08 13:25:40Z adriana 
;
_cod_original_cell_volume 1835.91(17)
_cod_original_sg_symbol_H-M 'P 21/c'
_cod_original_formula_sum 'C17 H15 Cu1 N7 O5'
_cod_database_code 2221278
_cod_database_fobs_code 2221278

loop_
_symmetry_equiv_pos_as_xyz
'x, y, z'
'-x, y+1/2, -z+1/2'
'-x, -y, -z'
'x, -y-1/2, z-1/2'

loop_
_atom_site_type_symbol
_atom_site_label
_atom_site_fract_x
_atom_site_fract_y
_atom_site_fract_z
_atom_site_U_iso_or_equiv
_atom_site_adp_type
_atom_site_calc_flag
_atom_site_refinement_flags
_atom_site_occupancy
_atom_site_disorder_assembly
_atom_site_disorder_group
C C1 0.18470(7) -0.78476(17) 0.48486(14) 0.0134(3) Uani d . 1 . .
C C2 0.11109(7) -0.85879(17) 0.61210(15) 0.0134(3) Uani d . 1 . .
C C3 0.06225(7) -0.77637(19) 0.52815(15) 0.0170(3) Uani d . 1 . .
H H3 0.0717 -0.7132 0.4599 0.02 Uiso calc R 1 . .
C C4 -0.00005(7) -0.78755(19) 0.54535(16) 0.0187(3) Uani d . 1 . .
H H4 -0.0323 -0.7327 0.4893 0.022 Uiso calc R 1 . .
C C5 -0.01325(7) -0.8821(2) 0.64786(16) 0.0179(3) Uani d . 1 . .
C C6 0.03397(8) -0.96827(18) 0.73088(16) 0.0177(3) Uani d . 1 . .
H H6 0.0239 -1.0325 0.7978 0.021 Uiso calc R 1 . .
C C7 0.09602(7) -0.95722(17) 0.71271(15) 0.0155(3) Uani d . 1 . .
H H7 0.1278 -1.015 0.7671 0.019 Uiso calc R 1 . .
C C8 0.31962(7) -0.74093(18) 1.03158(14) 0.0140(3) Uani d . 1 . .
C C9 0.39374(7) -0.82569(17) 0.90993(15) 0.0142(3) Uani d . 1 . .
C C10 0.41040(7) -0.94717(18) 0.83254(15) 0.0156(3) Uani d . 1 . .
H H10 0.3799 -1.0178 0.7932 0.019 Uiso calc R 1 . .
C C11 0.47252(7) -0.96186(19) 0.81480(15) 0.0179(3) Uani d . 1 . .
H H11 0.4839 -1.0419 0.7634 0.021 Uiso calc R 1 . .
C C12 0.51748(8) -0.8551(2) 0.87497(16) 0.0186(3) Uani d . 1 . .
C C13 0.50288(7) -0.7369(2) 0.95631(16) 0.0192(3) Uani d . 1 . .
H H13 0.534 -0.6688 0.9982 0.023 Uiso calc R 1 . .
C C14 0.44059(7) -0.72297(19) 0.97349(15) 0.0170(3) Uani d . 1 . .
H H14 0.4299 -0.6448 1.0277 0.02 Uiso calc R 1 . .
C C15 0.23643(8) -1.18081(18) 0.70530(16) 0.0164(3) Uani d . 1 . .
H H15 0.2162 -1.1469 0.6187 0.02 Uiso calc R 1 . .
C C16 0.27640(9) -1.3914(2) 0.85538(18) 0.0239(3) Uani d . 1 . .
H H16A 0.2471 -1.4544 0.8914 0.029 Uiso calc R 1 . .
H H16B 0.2907 -1.3101 0.9187 0.029 Uiso calc R 1 . .
H H16C 0.3121 -1.4514 0.8431 0.029 Uiso calc R 1 . .
C C17 0.22428(9) -1.4360(2) 0.61151(18) 0.0242(3) Uani d . 1 . .
H H17C 0.195 -1.5073 0.6375 0.029 Uiso calc R 1 . .
H H17B 0.2605 -1.4896 0.5928 0.029 Uiso calc R 1 . .
H H17A 0.2038 -1.382 0.5305 0.029 Uiso calc R 1 . .
N N1 0.19773(6) -0.73209(16) 0.38708(13) 0.0159(2) Uani d . 1 . .
N N2 0.17467(6) -0.84608(14) 0.59891(13) 0.0133(2) Uani d . 1 . .
N N3 -0.07813(7) -0.8905(2) 0.67009(16) 0.0245(3) Uani d . 1 . .
N N4 0.30602(6) -0.68183(17) 1.12639(13) 0.0169(3) Uani d . 1 . .
N N5 0.32972(6) -0.80866(16) 0.92140(12) 0.0136(2) Uani d . 1 . .
N N6 0.58231(7) -0.8682(2) 0.85134(15) 0.0249(3) Uani d . 1 . .
N N7 0.24485(6) -1.32833(16) 0.72334(14) 0.0166(3) Uani d . 1 . .
Cu Cu1 0.252435(8) -0.842098(19) 0.763487(17) 0.01030(7) Uani d . 1 . .
O O1 -0.11924(6) -0.8137(2) 0.59671(16) 0.0360(3) Uani d . 1 . .
O O2 -0.08874(8) -0.9731(2) 0.7622(2) 0.0497(5) Uani d . 1 . .
O O3 0.61904(7) -0.7620(2) 0.88752(16) 0.0380(4) Uani d . 1 . .
O O4 0.59667(7) -0.9839(2) 0.79478(16) 0.0379(4) Uani d . 1 . .
O O5 0.25389(6) -1.08324(13) 0.79693(11) 0.0182(2) Uani d . 1 . .

loop_
_atom_site_aniso_label
_atom_site_aniso_U_11
_atom_site_aniso_U_22
_atom_site_aniso_U_33
_atom_site_aniso_U_12
_atom_site_aniso_U_13
_atom_site_aniso_U_23
C1 0.0091(6) 0.0152(6) 0.0141(6) -0.0002(5) -0.0015(5) -0.0010(5)
C2 0.0118(6) 0.0143(6) 0.0137(6) -0.0026(5) 0.0017(5) -0.0023(5)
C3 0.0150(7) 0.0208(7) 0.0146(6) 0.0011(5) 0.0017(5) 0.0014(5)
C4 0.0131(7) 0.0228(8) 0.0189(6) 0.0024(6) 0.0005(5) -0.0020(6)
C5 0.0116(6) 0.0208(7) 0.0219(7) -0.0027(6) 0.0047(5) -0.0059(6)
C6 0.0162(7) 0.0176(7) 0.0204(7) -0.0046(5) 0.0062(5) -0.0007(5)
C7 0.0139(6) 0.0158(6) 0.0163(6) -0.0025(5) 0.0019(5) 0.0004(5)
C8 0.0089(6) 0.0183(7) 0.0135(6) -0.0012(5) -0.0009(5) 0.0010(5)
C9 0.0115(6) 0.0182(7) 0.0125(6) 0.0023(5) 0.0015(5) 0.0023(5)
C10 0.0134(6) 0.0177(7) 0.0145(6) 0.0020(5) 0.0005(5) -0.0002(5)
C11 0.0163(7) 0.0224(7) 0.0147(6) 0.0060(6) 0.0029(5) 0.0012(5)
C12 0.0116(6) 0.0271(8) 0.0173(7) 0.0029(6) 0.0035(5) 0.0051(6)
C13 0.0133(6) 0.0246(8) 0.0190(7) -0.0025(6) 0.0019(5) 0.0015(6)
C14 0.0144(7) 0.0204(7) 0.0159(6) 0.0002(5) 0.0025(5) -0.0024(5)
C15 0.0183(7) 0.0142(7) 0.0169(6) -0.0004(5) 0.0039(5) 0.0002(5)
C16 0.0293(8) 0.0163(7) 0.0251(8) 0.0047(6) 0.0031(6) 0.0053(6)
C17 0.0303(9) 0.0170(7) 0.0265(8) -0.0018(6) 0.0089(7) -0.0079(6)
N1 0.0104(5) 0.0230(7) 0.0139(5) -0.0003(5) 0.0014(4) 0.0018(5)
N2 0.0100(5) 0.0181(6) 0.0110(5) -0.0018(4) 0.0006(4) 0.0006(4)
N3 0.0151(6) 0.0283(8) 0.0312(7) -0.0031(6) 0.0074(5) -0.0066(6)
N4 0.0105(5) 0.0263(7) 0.0130(5) -0.0018(5) -0.0001(4) -0.0031(5)
N5 0.0093(5) 0.0191(6) 0.0119(5) 0.0002(4) 0.0007(4) -0.0023(4)
N6 0.0147(6) 0.0396(9) 0.0211(6) 0.0052(6) 0.0049(5) 0.0051(6)
N7 0.0183(6) 0.0130(6) 0.0186(6) -0.0008(4) 0.0039(5) -0.0012(4)
Cu1 0.00955(10) 0.01191(10) 0.00912(10) -0.00041(6) 0.00118(6) -0.00033(5)
O1 0.0144(6) 0.0544(10) 0.0386(8) 0.0052(6) 0.0040(5) -0.0007(7)
O2 0.0246(7) 0.0595(11) 0.0711(12) 0.0005(7) 0.0246(8) 0.0261(10)
O3 0.0161(6) 0.0527(10) 0.0463(8) -0.0059(6) 0.0087(6) -0.0026(7)
O4 0.0244(7) 0.0487(9) 0.0443(8) 0.0094(7) 0.0154(6) -0.0049(7)
O5 0.0248(6) 0.0119(5) 0.0169(5) -0.0014(4) 0.0017(4) -0.0005(4)

loop_
_atom_type_symbol
_atom_type_description
_atom_type_scat_dispersion_real
_atom_type_scat_dispersion_imag
_atom_type_scat_source
C C 0.0033 0.0016 'International Tables Vol C Tables 4.2.6.8 and 6.1.1.4'
N N 0.0061 0.0033 'International Tables Vol C Tables 4.2.6.8 and 6.1.1.4'
H H 0 0 'International Tables Vol C Tables 4.2.6.8 and 6.1.1.4'
Cu Cu 0.3201 1.2651 'International Tables Vol C Tables 4.2.6.8 and 6.1.1.4'
O O 0.0106 0.006 'International Tables Vol C Tables 4.2.6.8 and 6.1.1.4'

loop_
_geom_angle_atom_site_label_1
_geom_angle_atom_site_label_2
_geom_angle_atom_site_label_3
_geom_angle_site_symmetry_1
_geom_angle_site_symmetry_3
_geom_angle
_geom_angle_publ_flag
N1 C1 N2 . . 175.56(15) ?
C3 C2 N2 . . 121.98(13) ?
C3 C2 C7 . . 119.06(14) ?
N2 C2 C7 . . 118.96(13) ?
C4 C3 C2 . . 121.05(14) ?
C4 C3 H3 . . 119.5 ?
C2 C3 H3 . . 119.5 ?
C5 C4 C3 . . 118.64(14) ?
C5 C4 H4 . . 120.7 ?
C3 C4 H4 . . 120.7 ?
C4 C5 C6 . . 121.70(14) ?
C4 C5 N3 . . 119.07(15) ?
C6 C5 N3 . . 119.22(15) ?
C7 C6 C5 . . 119.36(14) ?
C7 C6 H6 . . 120.3 ?
C5 C6 H6 . . 120.3 ?
C6 C7 C2 . . 120.15(14) ?
C6 C7 H7 . . 119.9 ?
C2 C7 H7 . . 119.9 ?
N4 C8 N5 . . 175.15(15) ?
C14 C9 C10 . . 119.68(14) ?
C14 C9 N5 . . 121.22(13) ?
C10 C9 N5 . . 119.09(14) ?
C11 C10 C9 . . 119.96(15) ?
C11 C10 H10 . . 120 ?
C9 C10 H10 . . 120 ?
C10 C11 C12 . . 119.05(14) ?
C10 C11 H11 . . 120.5 ?
C12 C11 H11 . . 120.5 ?
C13 C12 C11 . . 122.23(14) ?
C13 C12 N6 . . 119.11(15) ?
C11 C12 N6 . . 118.65(15) ?
C14 C13 C12 . . 118.31(15) ?
C14 C13 H13 . . 120.8 ?
C12 C13 H13 . . 120.8 ?
C13 C14 C9 . . 120.69(14) ?
C13 C14 H14 . . 119.7 ?
C9 C14 H14 . . 119.7 ?
O5 C15 N7 . . 124.33(15) ?
O5 C15 H15 . . 117.8 ?
N7 C15 H15 . . 117.8 ?
N7 C16 H16A . . 109.5 ?
N7 C16 H16B . . 109.5 ?
H16A C16 H16B . . 109.5 ?
N7 C16 H16C . . 109.5 ?
H16A C16 H16C . . 109.5 ?
H16B C16 H16C . . 109.5 ?
N7 C17 H17C . . 109.5 ?
N7 C17 H17B . . 109.5 ?
H17C C17 H17B . . 109.5 ?
N7 C17 H17A . . 109.5 ?
H17C C17 H17A . . 109.5 ?
H17B C17 H17A . . 109.5 ?
C1 N1 Cu1 . 4_545 158.01(12) ?
C1 N2 C2 . . 116.60(12) ?
C1 N2 Cu1 . . 114.97(10) ?
C2 N2 Cu1 . . 124.69(9) ?
O2 N3 O1 . . 123.22(16) ?
O2 N3 C5 . . 118.16(16) ?
O1 N3 C5 . . 118.63(16) ?
C8 N4 Cu1 . 4_546 152.54(13) ?
C8 N5 C9 . . 116.64(12) ?
C8 N5 Cu1 . . 117.20(10) ?
C9 N5 Cu1 . . 124.94(9) ?
O3 N6 O4 . . 123.70(16) ?
O3 N6 C12 . . 118.03(16) ?
O4 N6 C12 . . 118.26(16) ?
C15 N7 C17 . . 121.62(15) ?
C15 N7 C16 . . 121.55(14) ?
C17 N7 C16 . . 116.82(14) ?
N4 Cu1 N1 4_545 4_546 154.42(6) y
N4 Cu1 N5 4_545 . 90.85(5) y
N1 Cu1 N5 4_546 . 88.36(5) .
N4 Cu1 N2 4_545 . 87.13(5) .
N1 Cu1 N2 4_546 . 90.41(5) y
N5 Cu1 N2 . . 172.66(5) y
N4 Cu1 O5 4_545 . 102.75(5) y
N1 Cu1 O5 4_546 . 102.83(5) y
N5 Cu1 O5 . . 92.25(5) y
N2 Cu1 O5 . . 95.08(5) y
C15 O5 Cu1 . . 124.92(11) .

loop_
_geom_bond_atom_site_label_1
_geom_bond_atom_site_label_2
_geom_bond_site_symmetry_2
_geom_bond_distance
_geom_bond_publ_flag
C1 N1 . 1.160(2) ?
C1 N2 . 1.3099(18) ?
C2 C3 . 1.402(2) ?
C2 N2 . 1.4046(19) ?
C2 C7 . 1.408(2) ?
C3 C4 . 1.388(2) ?
C3 H3 . 0.93 ?
C4 C5 . 1.387(2) ?
C4 H4 . 0.93 ?
C5 C6 . 1.394(2) ?
C5 N3 . 1.458(2) ?
C6 C7 . 1.386(2) ?
C6 H6 . 0.93 ?
C7 H7 . 0.93 ?
C8 N4 . 1.163(2) ?
C8 N5 . 1.3010(19) ?
C9 C14 . 1.403(2) ?
C9 C10 . 1.403(2) ?
C9 N5 . 1.4126(19) ?
C10 C11 . 1.389(2) ?
C10 H10 . 0.93 ?
C11 C12 . 1.392(2) ?
C11 H11 . 0.93 ?
C12 C13 . 1.390(2) ?
C12 N6 . 1.465(2) ?
C13 C14 . 1.390(2) ?
C13 H13 . 0.93 ?
C14 H14 . 0.93 ?
C15 O5 . 1.250(2) ?
C15 N7 . 1.316(2) ?
C15 H15 . 0.93 ?
C16 N7 . 1.457(2) ?
C16 H16A . 0.96 ?
C16 H16B . 0.96 ?
C16 H16C . 0.96 ?
C17 N7 . 1.457(2) ?
C17 H17C . 0.96 ?
C17 H17B . 0.96 ?
C17 H17A . 0.96 ?
N1 Cu1 4_545 1.9748(13) ?
N2 Cu1 . 2.0862(13) y
N3 O2 . 1.224(2) ?
N3 O1 . 1.227(2) ?
N4 Cu1 4_546 1.9648(13) ?
N5 Cu1 . 2.0599(12) y
N6 O3 . 1.229(2) ?
N6 O4 . 1.230(2) ?
Cu1 N4 4_545 1.9648(13) y
Cu1 N1 4_546 1.9748(13) y
Cu1 O5 . 2.1443(12) y

loop_
_geom_torsion_atom_site_label_1
_geom_torsion_atom_site_label_2
_geom_torsion_atom_site_label_3
_geom_torsion_atom_site_label_4
_geom_torsion_site_symmetry_1
_geom_torsion_site_symmetry_2
_geom_torsion_site_symmetry_3
_geom_torsion_site_symmetry_4
_geom_torsion
_geom_torsion_publ_flag
N2 C2 C3 C4 . . . . -178.27(14) ?
C7 C2 C3 C4 . . . . 1.7(2) ?
C2 C3 C4 C5 . . . . 0.1(2) ?
C3 C4 C5 C6 . . . . -1.6(2) ?
C3 C4 C5 N3 . . . . 177.78(15) ?
C4 C5 C6 C7 . . . . 1.3(2) ?
N3 C5 C6 C7 . . . . -178.12(14) ?
C5 C6 C7 C2 . . . . 0.6(2) ?
C3 C2 C7 C6 . . . . -2.0(2) ?
N2 C2 C7 C6 . . . . 177.94(14) ?
C14 C9 C10 C11 . . . . -2.5(2) ?
N5 C9 C10 C11 . . . . 177.06(13) ?
C9 C10 C11 C12 . . . . 0.2(2) ?
C10 C11 C12 C13 . . . . 2.2(2) ?
C10 C11 C12 N6 . . . . -177.70(14) ?
C11 C12 C13 C14 . . . . -2.2(2) ?
N6 C12 C13 C14 . . . . 177.69(14) ?
C12 C13 C14 C9 . . . . -0.1(2) ?
C10 C9 C14 C13 . . . . 2.5(2) ?
N5 C9 C14 C13 . . . . -177.06(14) ?
C3 C2 N2 C1 . . . . -16.4(2) ?
C7 C2 N2 C1 . . . . 163.60(14) ?
C3 C2 N2 Cu1 . . . . 140.62(12) ?
C7 C2 N2 Cu1 . . . . -39.34(18) ?
C4 C5 N3 O2 . . . . -179.12(18) ?
C6 C5 N3 O2 . . . . 0.3(3) ?
C4 C5 N3 O1 . . . . 0.3(2) ?
C6 C5 N3 O1 . . . . 179.73(16) ?
C14 C9 N5 C8 . . . . -27.7(2) ?
C10 C9 N5 C8 . . . . 152.76(14) ?
C14 C9 N5 Cu1 . . . . 139.25(12) ?
C10 C9 N5 Cu1 . . . . -40.26(19) ?
C13 C12 N6 O3 . . . . -10.4(2) ?
C11 C12 N6 O3 . . . . 169.52(16) ?
C13 C12 N6 O4 . . . . 170.58(16) ?
C11 C12 N6 O4 . . . . -9.5(2) ?
O5 C15 N7 C17 . . . . -178.97(15) ?
O5 C15 N7 C16 . . . . -0.3(3) ?
C8 N5 Cu1 N4 . . . 4_545 147.21(12) ?
C9 N5 Cu1 N4 . . . 4_545 -19.70(13) ?
C8 N5 Cu1 N1 . . . 4_546 -7.22(12) ?
C9 N5 Cu1 N1 . . . 4_546 -174.13(13) ?
C8 N5 Cu1 O5 . . . . -110.00(12) ?
C9 N5 Cu1 O5 . . . . 83.09(13) ?
C1 N2 Cu1 N4 . . . 4_545 -21.30(11) ?
C2 N2 Cu1 N4 . . . 4_545 -178.68(12) ?
C1 N2 Cu1 N1 . . . 4_546 133.23(11) ?
C2 N2 Cu1 N1 . . . 4_546 -24.15(12) ?
C1 N2 Cu1 O5 . . . . -123.85(11) ?
C2 N2 Cu1 O5 . . . . 78.76(12) ?
N7 C15 O5 Cu1 . . . . 171.10(11) ?
N4 Cu1 O5 C15 4_545 . . . -57.95(14) ?
N1 Cu1 O5 C15 4_546 . . . 121.84(13) ?
N5 Cu1 O5 C15 . . . . -149.33(13) ?
N2 Cu1 O5 C15 . . . . 30.25(13) ?
